data_7123779
loop_
_publ_author_name
'Erb, William'
'Roisnel, Thierry'

_publ_section_title
;
 Asymmetric synthesis of hetero-1,2,3,4,5-pentasubstituted ferrocenes
;
_journal_name_full 'Chemical Communications'
_journal_paper_doi 10.1039/C9CC04604F
_journal_year 2019
_chemical_absolute_configuration ad
_chemical_compound_source 'synthesis as described'
_chemical_formula_moiety 'C14 H16 Cl F Fe I N'
_chemical_formula_sum 'C14 H16 Cl F Fe I N'
_chemical_formula_weight 435.48
_space_group_crystal_system orthorhombic
_space_group_IT_number 19
_space_group_name_Hall 'P 2ac 2ab'
_space_group_name_H-M_alt 'P 21 21 21'
_symmetry_space_group_name_Hall 'P 2ac 2ab'
_symmetry_space_group_name_H-M 'P 21 21 21'
_atom_sites_solution_hydrogens geom
_atom_sites_solution_primary dual
_atom_sites_solution_secondary difmap
_audit_update_record
;
2019-06-04 deposited with the CCDC.    2019-07-04 downloaded from the CCDC.
;
_cell_angle_alpha 90
_cell_angle_beta 90
_cell_angle_gamma 90
_cell_formula_units_Z 4
_cell_length_a 7.6115(19)
_cell_length_b 11.500(2)
_cell_length_c 17.886(4)
_cell_measurement_reflns_used 8003
_cell_measurement_temperature 150
_cell_measurement_theta_max 27.4272
_cell_measurement_theta_min 2.6760
_cell_measurement_wavelength 0.71073
_cell_volume 1565.6(6)
_computing_cell_refinement 'APEX3 (Bruker, 2015)'
_computing_data_collection 'SAINT (Bruker, 2014)'
_computing_data_reduction 'SAINT (Bruker, 2014)'
_computing_molecular_graphics 'SXGRAPH (L. Farrugia, 1999), Mercury (CSD, 2016)'
_computing_publication_material 'CRYSCALC (T. Roisnel, local program, 2019)'
_computing_structure_refinement 'SHELXL-2018_3 (Sheldrick, 2018)'
_computing_structure_solution 'SHELXT (G. Sheldrick, 2015)'
_diffrn_ambient_temperature 150
_diffrn_detector '(CMOS) PHOTON 100'
_diffrn_detector_area_resol_mean 10.4167
_diffrn_measured_fraction_theta_full 0.995
_diffrn_measured_fraction_theta_max 0.993
_diffrn_measurement_device_type 'D8 VENTURE Bruker AXS'
_diffrn_measurement_method 'rotation images'
_diffrn_radiation_monochromator 'multilayer monochromator'
_diffrn_radiation_probe x-ray
_diffrn_radiation_source 'Incoatec microfocus sealed tube'
_diffrn_radiation_type MoK\a
_diffrn_radiation_wavelength 0.71073
_diffrn_reflns_av_R_equivalents 0.0308
_diffrn_reflns_av_unetI/netI 0.0413
_diffrn_reflns_limit_h_max 9
_diffrn_reflns_limit_h_min -9
_diffrn_reflns_limit_k_max 14
_diffrn_reflns_limit_k_min -14
_diffrn_reflns_limit_l_max 23
_diffrn_reflns_limit_l_min -19
_diffrn_reflns_number 8074
_diffrn_reflns_theta_full 25.242
_diffrn_reflns_theta_max 27.439
_diffrn_reflns_theta_min 3.406
_diffrn_source_current 1.0
_diffrn_source_voltage 50.0
_exptl_absorpt_coefficient_mu 3.102
_exptl_absorpt_correction_T_max 0.460
_exptl_absorpt_correction_T_min 0.345
_exptl_absorpt_correction_type multi-scan
_exptl_absorpt_process_details
;
  [Sheldrick, G.M. (2014). SADABS Bruker AXS Inc., Madison, Wisconsin, USA]
;
_exptl_crystal_colour orange
_exptl_crystal_density_diffrn 1.848
_exptl_crystal_description prism
_exptl_crystal_F_000 848
_exptl_crystal_size_max 0.370
_exptl_crystal_size_mid 0.250
_exptl_crystal_size_min 0.250
_refine_diff_density_max 0.446
_refine_diff_density_min -1.151
_refine_diff_density_rms 0.130
_refine_ls_abs_structure_details
;
Flack x determined using 1453 quotients [(I+)-(I-)]/[(I+)+(I-)]
(Parsons, Flack and Wagner, Acta Cryst. B69 (2013) 249-259).
;
_refine_ls_abs_structure_Flack -0.017(19)
_refine_ls_extinction_method none
_refine_ls_goodness_of_fit_ref 1.107
_refine_ls_hydrogen_treatment constr
_refine_ls_matrix_type full
_refine_ls_number_parameters 175
_refine_ls_number_reflns 3540
_refine_ls_number_restraints 0
_refine_ls_restrained_S_all 1.107
_refine_ls_R_factor_all 0.0249
_refine_ls_R_factor_gt 0.0241
_refine_ls_shift/su_max 0.001
_refine_ls_shift/su_mean 0.000
_refine_ls_structure_factor_coef Fsqd
_refine_ls_weighting_details 'w=1/[\s^2^(Fo^2^)+(0.0187P)^2^+1.1089P] where P=(Fo^2^+2Fc^2^)/3'
_refine_ls_weighting_scheme calc
_refine_ls_wR_factor_gt 0.0581
_refine_ls_wR_factor_ref 0.0586
_reflns_Friedel_coverage 0.735
_reflns_Friedel_fraction_full 0.992
_reflns_Friedel_fraction_max 0.989
_reflns_number_gt 3474
_reflns_number_total 3540
_reflns_threshold_expression >2sigma(I)
_cod_data_source_file c9cc04604f2.cif
_cod_data_source_block WE7851
_cod_original_cell_volume 1565.5(6)
_cod_database_code 7123779

loop_
_space_group_symop_operation_xyz
'x, y, z'
'-x+1/2, -y, z+1/2'
'-x, y+1/2, -z+1/2'
'x+1/2, -y+1/2, -z'

loop_
_atom_site_label
_atom_site_type_symbol
_atom_site_fract_x
_atom_site_fract_y
_atom_site_fract_z
_atom_site_U_iso_or_equiv
_atom_site_adp_type
_atom_site_occupancy
_atom_site_site_symmetry_order
_atom_site_calc_flag
_atom_site_refinement_flags_posn
_atom_site_refinement_flags_adp
C1 C 0.7485(8) 0.0949(4) 0.3499(4) 0.0402(15) Uani 1 1 d . .
H1 H 0.669913 0.065945 0.386724 0.048 Uiso 1 1 calc R U
C2 C 0.7232(8) 0.0905(4) 0.2733(4) 0.0409(15) Uani 1 1 d . .
H2 H 0.624576 0.057461 0.248601 0.049 Uiso 1 1 calc R U
C3 C 0.8675(10) 0.1429(5) 0.2385(3) 0.0384(14) Uani 1 1 d . .
H3 H 0.883834 0.151895 0.186152 0.046 Uiso 1 1 calc R U
C4 C 0.9852(7) 0.1802(4) 0.2952(4) 0.0373(15) Uani 1 1 d . .
H4 H 1.094311 0.218693 0.287795 0.045 Uiso 1 1 calc R U
C5 C 0.9106(8) 0.1497(4) 0.3639(3) 0.0363(14) Uani 1 1 d . .
H5 H 0.960615 0.163606 0.411742 0.044 Uiso 1 1 calc R U
C6 C 0.7768(6) 0.4345(3) 0.2936(2) 0.0113(7) Uani 1 1 d . .
H6 H 0.884276 0.474637 0.285684 0.014 Uiso 1 1 calc R U
C7 C 0.6664(5) 0.3891(4) 0.2360(2) 0.0130(8) Uani 1 1 d . .
C8 C 0.5220(5) 0.3360(4) 0.2717(3) 0.0151(8) Uani 1 1 d . .
C9 C 0.5402(5) 0.3471(4) 0.3507(2) 0.0126(8) Uani 1 1 d . .
C10 C 0.7009(5) 0.4103(3) 0.3653(2) 0.0112(7) Uani 1 1 d . .
C11 C 0.7664(6) 0.4500(3) 0.4409(2) 0.0120(8) Uani 1 1 d . .
H11 H 0.718259 0.394698 0.478896 0.014 Uiso 1 1 calc R U
C12 C 0.9673(6) 0.4442(4) 0.4463(3) 0.0198(9) Uani 1 1 d . .
H12A H 1.019283 0.481369 0.402258 0.030 Uiso 1 1 calc R U
H12B H 1.004588 0.362699 0.448574 0.030 Uiso 1 1 calc R U
H12C H 1.006283 0.484766 0.491536 0.030 Uiso 1 1 calc R U
N13 N 0.7046(6) 0.5687(3) 0.4619(2) 0.0174(7) Uani 1 1 d . .
C14 C 0.7776(8) 0.6620(4) 0.4153(3) 0.0282(11) Uani 1 1 d . .
H14A H 0.751001 0.646374 0.362630 0.042 Uiso 1 1 calc R U
H14B H 0.905267 0.665448 0.422175 0.042 Uiso 1 1 calc R U
H14C H 0.725423 0.736523 0.429919 0.042 Uiso 1 1 calc R U
C15 C 0.5120(7) 0.5764(4) 0.4634(3) 0.0265(11) Uani 1 1 d . .
H15A H 0.476688 0.651815 0.483962 0.040 Uiso 1 1 calc R U
H15B H 0.464649 0.513901 0.494766 0.040 Uiso 1 1 calc R U
H15C H 0.466122 0.568457 0.412455 0.040 Uiso 1 1 calc R U
F1 F 0.3828(3) 0.2871(3) 0.23765(16) 0.0246(6) Uani 1 1 d . .
Fe1 Fe 0.74523(7) 0.25927(5) 0.30580(3) 0.01022(13) Uani 1 1 d . .
Cl1 Cl 0.38991(14) 0.29559(11) 0.41511(7) 0.0241(2) Uani 1 1 d . .
I1 I 0.71010(4) 0.40199(2) 0.12018(2) 0.01666(9) Uani 1 1 d . .

loop_
_atom_site_aniso_label
_atom_site_aniso_U_11
_atom_site_aniso_U_22
_atom_site_aniso_U_33
_atom_site_aniso_U_23
_atom_site_aniso_U_13
_atom_site_aniso_U_12
C1 0.046(3) 0.017(2) 0.058(4) 0.017(2) 0.024(3) 0.010(2)
C2 0.042(3) 0.0118(19) 0.069(4) -0.012(2) -0.019(3) 0.004(2)
C3 0.069(4) 0.024(2) 0.023(3) -0.004(2) 0.012(3) 0.027(3)
C4 0.020(2) 0.017(2) 0.075(5) 0.007(3) 0.010(3) 0.0084(17)
C5 0.057(4) 0.021(2) 0.030(3) -0.002(2) -0.018(3) 0.023(2)
C6 0.0162(17) 0.0105(16) 0.0072(17) 0.0001(13) 0.0016(16) -0.0022(14)
C7 0.0183(19) 0.0121(18) 0.0086(18) -0.0011(15) 0.0005(14) 0.0019(14)
C8 0.0119(19) 0.019(2) 0.014(2) -0.0026(16) -0.0007(16) 0.0014(15)
C9 0.0101(17) 0.0168(18) 0.0109(18) 0.0014(16) 0.0016(15) 0.0024(15)
C10 0.0144(16) 0.0103(16) 0.0089(17) 0.0002(13) 0.0009(14) 0.0033(15)
C11 0.0157(19) 0.0136(16) 0.0068(17) 0.0007(14) -0.0002(15) 0.0031(15)
C12 0.018(2) 0.027(2) 0.014(2) -0.0035(18) -0.0040(17) 0.0013(17)
N13 0.0247(19) 0.0161(17) 0.0114(17) -0.0018(13) -0.0011(16) 0.0050(14)
C14 0.051(3) 0.015(2) 0.018(2) 0.0010(17) 0.002(2) -0.002(2)
C15 0.027(2) 0.030(3) 0.022(3) -0.006(2) -0.0013(19) 0.0126(19)
F1 0.0152(12) 0.0368(15) 0.0218(15) -0.0062(12) -0.0052(11) -0.0058(12)
Fe1 0.0113(3) 0.0089(2) 0.0105(3) -0.0001(2) 0.00252(19) 0.00003(19)
Cl1 0.0163(5) 0.0357(6) 0.0204(6) 0.0014(5) 0.0089(4) -0.0055(4)
I1 0.02628(14) 0.01630(13) 0.00739(12) 0.00022(10) -0.00017(10) -0.00062(10)

loop_
_atom_type_symbol
_atom_type_description
_atom_type_scat_dispersion_real
_atom_type_scat_dispersion_imag
_atom_type_scat_source
C C 0.0033 0.0016 'International Tables Vol C Tables 4.2.6.8 and 6.1.1.4'
H H 0.0000 0.0000 'International Tables Vol C Tables 4.2.6.8 and 6.1.1.4'
F F 0.0171 0.0103 'International Tables Vol C Tables 4.2.6.8 and 6.1.1.4'
Fe Fe 0.3463 0.8444 'International Tables Vol C Tables 4.2.6.8 and 6.1.1.4'
Cl Cl 0.1484 0.1585 'International Tables Vol C Tables 4.2.6.8 and 6.1.1.4'
I I -0.4742 1.8119 'International Tables Vol C Tables 4.2.6.8 and 6.1.1.4'
N N 0.0061 0.0033 'International Tables Vol C Tables 4.2.6.8 and 6.1.1.4'

loop_
_geom_angle_atom_site_label_1
_geom_angle_atom_site_label_2
_geom_angle_atom_site_label_3
_geom_angle
C2 C1 C5 108.3(5)
C2 C1 Fe1 69.6(3)
C5 C1 Fe1 70.5(3)
C2 C1 H1 125.8
C5 C1 H1 125.8
Fe1 C1 H1 125.7
C1 C2 C3 108.4(5)
C1 C2 Fe1 70.8(3)
C3 C2 Fe1 69.6(3)
C1 C2 H2 125.8
C3 C2 H2 125.8
Fe1 C2 H2 125.4
C2 C3 C4 107.9(5)
C2 C3 Fe1 70.1(3)
C4 C3 Fe1 70.5(3)
C2 C3 H3 126.0
C4 C3 H3 126.0
Fe1 C3 H3 125.0
C5 C4 C3 107.2(5)
C5 C4 Fe1 70.6(3)
C3 C4 Fe1 68.8(3)
C5 C4 H4 126.4
C3 C4 H4 126.4
Fe1 C4 H4 125.8
C4 C5 C1 108.2(5)
C4 C5 Fe1 69.6(3)
C1 C5 Fe1 69.4(3)
C4 C5 H5 125.9
C1 C5 H5 125.9
Fe1 C5 H5 126.6
C7 C6 C10 109.7(3)
C7 C6 Fe1 69.3(2)
C10 C6 Fe1 70.5(2)
C7 C6 H6 125.1
C10 C6 H6 125.1
Fe1 C6 H6 126.7
C8 C7 C6 106.8(3)
C8 C7 Fe1 68.6(2)
C6 C7 Fe1 69.6(2)
C8 C7 I1 126.9(3)
C6 C7 I1 126.3(3)
Fe1 C7 I1 127.5(2)
F1 C8 C7 126.1(4)
F1 C8 C9 124.2(4)
C7 C8 C9 109.6(4)
F1 C8 Fe1 128.3(3)
C7 C8 Fe1 70.6(2)
C9 C8 Fe1 69.9(2)
C8 C9 C10 107.8(4)
C8 C9 Cl1 124.5(3)
C10 C9 Cl1 127.8(3)
C8 C9 Fe1 68.7(2)
C10 C9 Fe1 70.8(2)
Cl1 C9 Fe1 127.1(2)
C6 C10 C9 106.1(3)
C6 C10 C11 127.5(3)
C9 C10 C11 126.2(4)
C6 C10 Fe1 68.7(2)
C9 C10 Fe1 67.8(2)
C11 C10 Fe1 131.4(3)
N13 C11 C10 113.4(3)
N13 C11 C12 109.8(4)
C10 C11 C12 111.8(3)
N13 C11 H11 107.2
C10 C11 H11 107.2
C12 C11 H11 107.2
C11 C12 H12A 109.5
C11 C12 H12B 109.5
H12A C12 H12B 109.5
C11 C12 H12C 109.5
H12A C12 H12C 109.5
H12B C12 H12C 109.5
C15 N13 C14 110.1(4)
C15 N13 C11 112.0(3)
C14 N13 C11 113.9(4)
N13 C14 H14A 109.5
N13 C14 H14B 109.5
H14A C14 H14B 109.5
N13 C14 H14C 109.5
H14A C14 H14C 109.5
H14B C14 H14C 109.5
N13 C15 H15A 109.5
N13 C15 H15B 109.5
H15A C15 H15B 109.5
N13 C15 H15C 109.5
H15A C15 H15C 109.5
H15B C15 H15C 109.5
C8 Fe1 C9 41.39(17)
C8 Fe1 C3 119.9(2)
C9 Fe1 C3 156.8(2)
C8 Fe1 C2 105.2(2)
C9 Fe1 C2 121.7(2)
C3 Fe1 C2 40.3(3)
C8 Fe1 C7 40.80(17)
C9 Fe1 C7 69.57(16)
C3 Fe1 C7 104.8(2)
C2 Fe1 C7 120.0(2)
C8 Fe1 C6 68.50(17)
C9 Fe1 C6 68.95(17)
C3 Fe1 C6 122.3(2)
C2 Fe1 C6 157.2(2)
C7 Fe1 C6 41.04(16)
C8 Fe1 C1 122.2(2)
C9 Fe1 C1 108.5(2)
C3 Fe1 C1 67.3(2)
C2 Fe1 C1 39.7(3)
C7 Fe1 C1 156.4(2)
C6 Fe1 C1 161.9(2)
C8 Fe1 C4 157.0(2)
C9 Fe1 C4 160.9(2)
C3 Fe1 C4 40.8(3)
C2 Fe1 C4 67.9(2)
C7 Fe1 C4 122.0(2)
C6 Fe1 C4 108.85(19)
C1 Fe1 C4 67.4(2)
C8 Fe1 C5 159.6(2)
C9 Fe1 C5 125.1(2)
C3 Fe1 C5 67.4(2)
C2 Fe1 C5 67.1(2)
C7 Fe1 C5 159.5(2)
C6 Fe1 C5 125.8(2)
C1 Fe1 C5 40.1(3)
C4 Fe1 C5 39.8(3)
C8 Fe1 C10 69.42(16)
C9 Fe1 C10 41.42(15)
C3 Fe1 C10 159.5(2)
C2 Fe1 C10 159.6(2)
C7 Fe1 C10 69.59(15)
C6 Fe1 C10 40.84(15)
C1 Fe1 C10 125.5(2)
C4 Fe1 C10 124.5(2)
C5 Fe1 C10 110.74(19)

loop_
_geom_bond_atom_site_label_1
_geom_bond_atom_site_label_2
_geom_bond_distance
C1 C2 1.384(10)
C1 C5 1.408(9)
C1 Fe1 2.048(5)
C1 H1 0.9500
C2 C3 1.399(10)
C2 Fe1 2.033(5)
C2 H2 0.9500
C3 C4 1.419(9)
C3 Fe1 2.027(5)
C3 H3 0.9500
C4 C5 1.399(9)
C4 Fe1 2.049(5)
C4 H4 0.9500
C5 Fe1 2.062(5)
C5 H5 0.9500
C6 C7 1.429(5)
C6 C10 1.432(5)
C6 Fe1 2.041(4)
C6 H6 0.9500
C7 C8 1.410(6)
C7 Fe1 2.037(4)
C7 I1 2.103(4)
C8 F1 1.346(5)
C8 C9 1.425(6)
C8 Fe1 2.009(4)
C9 C10 1.446(5)
C9 Cl1 1.728(4)
C9 Fe1 2.025(4)
C10 C11 1.513(5)
C10 Fe1 2.064(4)
C11 N13 1.492(5)
C11 C12 1.533(6)
C11 H11 1.0000
C12 H12A 0.9800
C12 H12B 0.9800
C12 H12C 0.9800
N13 C15 1.469(6)
N13 C14 1.469(6)
C14 H14A 0.9800
C14 H14B 0.9800
C14 H14C 0.9800
C15 H15A 0.9800
C15 H15B 0.9800
C15 H15C 0.9800

loop_
_geom_hbond_atom_site_label_D
_geom_hbond_atom_site_label_H
_geom_hbond_atom_site_label_A
_geom_hbond_distance_DH
_geom_hbond_distance_HA
_geom_hbond_distance_DA
_geom_hbond_angle_DHA
_geom_hbond_site_symmetry_A
_geom_hbond_publ_flag
C12 H12C I1 0.98 3.11 3.824(5) 130.4 2_665 yes
C14 H14A F1 0.98 2.62 3.323(6) 128.6 3_655 yes
C15 H15B Cl1 0.98 2.94 3.469(5) 114.8 . yes

loop_
_geom_torsion_atom_site_label_1
_geom_torsion_atom_site_label_2
_geom_torsion_atom_site_label_3
_geom_torsion_atom_site_label_4
_geom_torsion
C5 C1 C2 C3 -0.4(6)
Fe1 C1 C2 C3 59.6(3)
C5 C1 C2 Fe1 -60.1(4)
C1 C2 C3 C4 0.2(6)
Fe1 C2 C3 C4 60.6(3)
C1 C2 C3 Fe1 -60.4(4)
C2 C3 C4 C5 0.1(6)
Fe1 C3 C4 C5 60.4(4)
C2 C3 C4 Fe1 -60.4(4)
C3 C4 C5 C1 -0.3(6)
Fe1 C4 C5 C1 58.9(4)
C3 C4 C5 Fe1 -59.3(3)
C2 C1 C5 C4 0.5(6)
Fe1 C1 C5 C4 -59.0(4)
C2 C1 C5 Fe1 59.5(4)
C10 C6 C7 C8 -0.3(5)
Fe1 C6 C7 C8 58.7(3)
C10 C6 C7 Fe1 -59.0(3)
C10 C6 C7 I1 178.7(3)
Fe1 C6 C7 I1 -122.3(3)
C6 C7 C8 F1 176.8(4)
Fe1 C7 C8 F1 -123.8(4)
I1 C7 C8 F1 -2.2(6)
C6 C7 C8 C9 -0.2(5)
Fe1 C7 C8 C9 59.2(3)
I1 C7 C8 C9 -179.2(3)
C6 C7 C8 Fe1 -59.4(3)
I1 C7 C8 Fe1 121.6(3)
F1 C8 C9 C10 -176.5(4)
C7 C8 C9 C10 0.6(5)
Fe1 C8 C9 C10 60.3(3)
F1 C8 C9 Cl1 2.0(6)
C7 C8 C9 Cl1 179.1(3)
Fe1 C8 C9 Cl1 -121.2(3)
F1 C8 C9 Fe1 123.3(4)
C7 C8 C9 Fe1 -59.7(3)
C7 C6 C10 C9 0.6(4)
Fe1 C6 C10 C9 -57.7(3)
C7 C6 C10 C11 -175.2(4)
Fe1 C6 C10 C11 126.5(4)
C7 C6 C10 Fe1 58.3(3)
C8 C9 C10 C6 -0.7(4)
Cl1 C9 C10 C6 -179.2(3)
Fe1 C9 C10 C6 58.2(3)
C8 C9 C10 C11 175.2(4)
Cl1 C9 C10 C11 -3.3(6)
Fe1 C9 C10 C11 -125.9(4)
C8 C9 C10 Fe1 -59.0(3)
Cl1 C9 C10 Fe1 122.6(3)
C6 C10 C11 N13 84.7(5)
C9 C10 C11 N13 -90.3(5)
Fe1 C10 C11 N13 178.5(3)
C6 C10 C11 C12 -40.1(5)
C9 C10 C11 C12 144.9(4)
Fe1 C10 C11 C12 53.7(5)
C10 C11 N13 C15 58.6(5)
C12 C11 N13 C15 -175.5(4)
C10 C11 N13 C14 -67.3(5)
C12 C11 N13 C14 58.6(5)
